data_2202459
loop_
_publ_author_name
'K. Rajagopal'
'R. V. Krishnakumar'
'M. Subha Nandhini'
'T. S. Cameron'
'S. Natarajan'

_publ_section_title
;
 <small>L</small>-Phenylalaninium trichloroacetate hemihydrate
;
_journal_issue 7
_journal_name_full 'Acta Crystallographica Section E'
_journal_page_first o1084
_journal_page_last o1086
_journal_paper_doi 10.1107/S1600536803013916
_journal_volume 59
_journal_year 2003
_chemical_formula_iupac '2C9 H12 N O2 1+, 2C2 Cl3 O2 1-, H2 O'
_chemical_formula_moiety '2C9 H12 N O2 1+, 2C2 Cl3 O2 1-, H2 O'
_chemical_formula_sum 'C22 H26 Cl6 N2 O9'
_chemical_formula_weight 675.15
_chemical_name_common 'phenylalaninium trichloroacetate'
_chemical_name_systematic
;
L-Phenylalaninium trichloroacetate
;
_space_group_IT_number 5
_symmetry_cell_setting monoclinic
_symmetry_space_group_name_Hall 'C 2y'
_symmetry_space_group_name_H-M 'C 1 2 1'
_atom_sites_solution_hydrogens geom
_atom_sites_solution_primary direct
_atom_sites_solution_secondary difmap
_audit_creation_method SHELXL-97
_cell_angle_alpha 90.00
_cell_angle_beta 109.60(10)
_cell_angle_gamma 90.00
_cell_formula_units_Z 4
_cell_length_a 19.675(3)
_cell_length_b 6.1150(10)
_cell_length_c 26.584(2)
_cell_measurement_reflns_used 21
_cell_measurement_temperature 293(2)
_cell_measurement_theta_max 26.6
_cell_measurement_theta_min 20.5
_cell_volume 3013(2)
_computing_cell_refinement
;
MSC/AFC Diffractometer Control Software
;
_computing_data_collection
;MSC/AFC Diffractometer Control Software (Molecular Structure Corporation,
 1996)
;
_computing_data_reduction
;
TEXSAN for Windows (Molecular Structure Corporation, 1997)
;
_computing_molecular_graphics 'PLATON (Spek, 2003)'
_computing_publication_material SHELXL97
_computing_structure_refinement 'SHELXL97 (Sheldrick, 1997)'
_computing_structure_solution 'SHELXS97 (Sheldrick, 1990)'
_diffrn_ambient_temperature 293(2)
_diffrn_measured_fraction_theta_full 0.836
_diffrn_measured_fraction_theta_max 0.836
_diffrn_measurement_device_type 'Rikagu AFC-5R'
_diffrn_measurement_method \w-2\q
_diffrn_radiation_monochromator graphite
_diffrn_radiation_source 'fine-focus sealed tube'
_diffrn_radiation_type MoK\a
_diffrn_radiation_wavelength 0.71069
_diffrn_reflns_av_R_equivalents 0.0132
_diffrn_reflns_av_sigmaI/netI 0.0535
_diffrn_reflns_limit_h_max 27
_diffrn_reflns_limit_h_min 0
_diffrn_reflns_limit_k_max 8
_diffrn_reflns_limit_k_min 0
_diffrn_reflns_limit_l_max 32
_diffrn_reflns_limit_l_min -37
_diffrn_reflns_number 4124
_diffrn_reflns_theta_full 30.06
_diffrn_reflns_theta_max 30.06
_diffrn_reflns_theta_min 2.59
_diffrn_standards_decay_% <2
_diffrn_standards_interval_count 150
_diffrn_standards_number 3
_exptl_absorpt_coefficient_mu 0.620
_exptl_absorpt_correction_T_max 0.911
_exptl_absorpt_correction_T_min 0.855
_exptl_absorpt_correction_type '\y scan'
_exptl_absorpt_process_details '(North et al., 1968)'
_exptl_crystal_colour colourless
_exptl_crystal_density_diffrn 1.488
_exptl_crystal_density_meas 1.50
_exptl_crystal_density_method 'flotation in a mixture of xylene and bromoform'
_exptl_crystal_description needle
_exptl_crystal_F_000 1384
_exptl_crystal_size_max 0.5
_exptl_crystal_size_mid 0.21
_exptl_crystal_size_min 0.15
_refine_diff_density_max 0.221
_refine_diff_density_min -0.289
_refine_ls_extinction_method none
_refine_ls_goodness_of_fit_ref 1.014
_refine_ls_hydrogen_treatment mixed
_refine_ls_matrix_type full
_refine_ls_number_parameters 416
_refine_ls_number_reflns 4030
_refine_ls_number_restraints 94
_refine_ls_restrained_S_all 1.014
_refine_ls_R_factor_all 0.1094
_refine_ls_R_factor_gt 0.0379
_refine_ls_shift/su_max <0.002
_refine_ls_shift/su_mean 0.000
_refine_ls_structure_factor_coef Fsqd
_refine_ls_weighting_details 'calc w = 1/[\s^2^(Fo^2^)+(0.0473P)^2^+1.9550P] where P = (Fo^2^+2Fc^2^)/3'
_refine_ls_weighting_scheme calc
_refine_ls_wR_factor_gt 0.0934
_refine_ls_wR_factor_ref 0.1165
_reflns_number_gt 2147
_reflns_number_total 4030
_reflns_threshold_expression I>2\s(I)
_cod_data_source_file ci6224.cif
_cod_data_source_block I
_cod_original_sg_symbol_H-M 'C 2'
_cod_database_code 2202459
_cod_database_fobs_code 2202459

loop_
_symmetry_equiv_pos_as_xyz
'x, y, z'
'-x, y, -z'
'x+1/2, y+1/2, z'
'-x+1/2, y+1/2, -z'

loop_
_atom_site_label
_atom_site_fract_x
_atom_site_fract_y
_atom_site_fract_z
_atom_site_U_iso_or_equiv
_atom_site_adp_type
_atom_site_calc_flag
_atom_site_refinement_flags
_atom_site_occupancy
_atom_site_disorder_assembly
_atom_site_disorder_group
_atom_site_type_symbol
Cl1 0.32207(6) 0.0979(3) 0.34618(5) 0.0568(3) Uani d . 1 . . Cl
Cl2 0.47286(6) 0.1705(4) 0.39470(5) 0.0837(5) Uani d . 1 . . Cl
Cl3 0.37303(10) 0.5184(3) 0.39147(6) 0.0908(5) Uani d . 1 . . Cl
Cl4 0.16770(16) 0.1951(10) 0.1596(2) 0.179(4) Uani d PDU 0.559(3) A 1 Cl
Cl5 0.0414(3) 0.2298(9) 0.07178(13) 0.126(2) Uani d PDU 0.559(3) A 1 Cl
Cl6 0.0753(3) -0.1634(4) 0.1290(2) 0.1119(18) Uani d PDU 0.559(3) A 1 Cl
Cl7 0.0308(3) -0.0929(7) 0.0953(2) 0.204(7) Uani d PDU 0.370(5) A 2 Cl
Cl8 0.1617(2) 0.0317(10) 0.1756(2) 0.115(3) Uani d PDU 0.370(5) A 2 Cl
Cl9 0.0875(4) 0.3324(10) 0.0956(3) 0.163(5) Uani d PDU 0.370(5) A 2 Cl
Cl10 0.1291(8) -0.1135(9) 0.1568(12) 0.110(11) Uani d PDU 0.071(4) A 3 Cl
Cl11 0.0244(9) 0.0564(13) 0.0704(2) 0.112(14) Uani d PDU 0.071(4) A 3 Cl
Cl12 0.1370(5) 0.322(2) 0.1313(6) 0.075(7) Uani d PDU 0.071(4) A 3 Cl
O1 0.33348(16) 0.4311(7) 0.26883(11) 0.0564(9) Uani d . 1 . . O
O2 0.45296(16) 0.3988(6) 0.29680(12) 0.0558(8) Uani d . 1 . . O
O3 0.05834(15) 0.3549(6) 0.20083(11) 0.0502(8) Uani d . 1 . . O
O4 -0.02457(16) 0.1046(6) 0.16324(12) 0.0576(8) Uani d . 1 . . O
O5 0.42418(15) -0.0983(6) 0.26241(10) 0.0463(7) Uani d . 1 . . O
O6 0.32336(16) -0.2340(7) 0.20393(12) 0.0661(10) Uani d . 1 . . O
H6 0.3302 -0.3331 0.2258 0.099 Uiso calc R 1 . . H
O7 0.08102(16) -0.1537(8) 0.26370(14) 0.0840(14) Uani d . 1 . . O
O8 0.19164(15) -0.1892(7) 0.32059(15) 0.0707(10) Uani d . 1 . . O
H8 0.1911 -0.3021 0.3038 0.106 Uiso calc R 1 . . H
O9 0.19459(18) 0.4639(7) 0.27106(15) 0.0609(9) Uani d D 1 . . O
H9A 0.2303(17) 0.411(9) 0.2665(19) 0.072(18) Uiso d D 1 . . H
H9B 0.166(3) 0.484(16) 0.2409(13) 0.14(3) Uiso d D 1 . . H
N1 0.44504(16) 0.1857(6) 0.19399(11) 0.0386(7) Uani d . 1 . . N
H1A 0.4775 0.0870 0.1924 0.058 Uiso calc R 1 . . H
H1B 0.4568 0.2365 0.2272 0.058 Uiso calc R 1 . . H
H1C 0.4443 0.2956 0.1719 0.058 Uiso calc R 1 . . H
N2 0.05619(17) 0.2227(7) 0.30398(12) 0.0474(9) Uani d . 1 . . N
H2A 0.0199 0.1315 0.3014 0.071 Uiso calc R 1 . . H
H2B 0.0549 0.2618 0.2714 0.071 Uiso calc R 1 . . H
H2C 0.0520 0.3411 0.3222 0.071 Uiso calc R 1 . . H
C1 0.3934(2) 0.3813(7) 0.30209(16) 0.0430(9) Uani d . 1 . . C
C2 0.3906(2) 0.2927(8) 0.35611(16) 0.0455(10) Uani d . 1 . . C
C3 0.0326(2) 0.1999(8) 0.17017(16) 0.0416(9) Uani d . 1 A . C
C4 0.07780(16) 0.1187(3) 0.13499(12) 0.0583(12) Uani d DU 1 . . C
C5 0.3763(2) -0.0950(8) 0.21959(16) 0.0414(9) Uani d . 1 . . C
C6 0.37234(19) 0.0818(8) 0.17818(14) 0.0378(9) Uani d . 1 . . C
H6A 0.3376 0.1927 0.1806 0.045 Uiso calc R 1 . . H
C7 0.3476(2) -0.0055(8) 0.12137(15) 0.0472(10) Uani d . 1 . . C
H7A 0.3788 -0.1258 0.1195 0.057 Uiso calc R 1 . . H
H7B 0.2991 -0.0632 0.1129 0.057 Uiso calc R 1 . . H
C8 0.3477(2) 0.1616(8) 0.07960(15) 0.0440(10) Uani d . 1 . . C
C9 0.3105(2) 0.3571(8) 0.07436(16) 0.0505(11) Uani d . 1 . . C
H9 0.2871 0.3911 0.0985 0.061 Uiso calc R 1 . . H
C10 0.3075(3) 0.5018(10) 0.03413(18) 0.0647(13) Uani d . 1 . . C
H10 0.2814 0.6310 0.0308 0.078 Uiso calc R 1 . . H
C11 0.3424(3) 0.4567(13) -0.0006(2) 0.0812(19) Uani d . 1 . . C
H11 0.3408 0.5554 -0.0276 0.097 Uiso calc R 1 . . H
C12 0.3798(4) 0.2665(16) 0.0041(3) 0.099(2) Uani d . 1 . . C
H12 0.4037 0.2362 -0.0199 0.119 Uiso calc R 1 . . H
C13 0.3829(3) 0.1171(12) 0.04399(19) 0.0725(16) Uani d . 1 . . C
H13 0.4086 -0.0124 0.0466 0.087 Uiso calc R 1 . . H
C14 0.1297(2) -0.0930(9) 0.30171(16) 0.0452(10) Uani d . 1 . . C
C15 0.12592(19) 0.1120(8) 0.33227(14) 0.0403(9) Uani d . 1 . . C
H15 0.1655 0.2093 0.3324 0.048 Uiso calc R 1 . . H
C16 0.1335(3) 0.0565(8) 0.38986(16) 0.0530(12) Uani d . 1 . . C
H16A 0.0927 -0.0332 0.3895 0.064 Uiso calc R 1 . . H
H16B 0.1767 -0.0309 0.4050 0.064 Uiso calc R 1 . . H
C17 0.1376(2) 0.2485(8) 0.42601(15) 0.0472(10) Uani d . 1 . . C
C18 0.1857(2) 0.4169(9) 0.43014(16) 0.0537(11) Uani d . 1 . . C
H18 0.2128 0.4185 0.4075 0.064 Uiso calc R 1 . . H
C19 0.1947(3) 0.5819(10) 0.46656(17) 0.0679(15) Uani d . 1 . . C
H19 0.2276 0.6936 0.4686 0.082 Uiso calc R 1 . . H
C20 0.1543(4) 0.5805(12) 0.5002(2) 0.0842(19) Uani d . 1 . . C
H20 0.1602 0.6909 0.5254 0.101 Uiso calc R 1 . . H
C21 0.1058(3) 0.4169(15) 0.4964(2) 0.086(2) Uani d . 1 . . C
H21 0.0780 0.4183 0.5186 0.103 Uiso calc R 1 . . H
C22 0.0973(3) 0.2492(11) 0.46005(18) 0.0652(14) Uani d . 1 . . C
H22 0.0647 0.1370 0.4583 0.078 Uiso calc R 1 . . H

loop_
_atom_site_aniso_label
_atom_site_aniso_U_11
_atom_site_aniso_U_22
_atom_site_aniso_U_33
_atom_site_aniso_U_12
_atom_site_aniso_U_13
_atom_site_aniso_U_23
Cl1 0.0474(6) 0.0554(7) 0.0692(7) -0.0087(6) 0.0216(5) 0.0193(6)
Cl2 0.0468(6) 0.1134(13) 0.0786(8) -0.0024(8) 0.0044(6) 0.0428(9)
Cl3 0.1412(14) 0.0731(10) 0.0728(8) -0.0125(10) 0.0552(9) -0.0190(8)
Cl4 0.057(2) 0.330(10) 0.168(5) -0.040(4) 0.061(3) -0.149(6)
Cl5 0.151(5) 0.170(5) 0.093(3) 0.079(4) 0.090(3) 0.064(3)
Cl6 0.193(6) 0.0520(17) 0.133(4) 0.021(2) 0.111(4) -0.009(2)
Cl7 0.188(8) 0.277(13) 0.209(11) -0.145(9) 0.149(8) -0.199(10)
Cl8 0.075(4) 0.158(8) 0.131(4) 0.065(4) 0.060(3) 0.036(5)
Cl9 0.211(12) 0.162(7) 0.191(11) 0.087(7) 0.167(9) 0.108(8)
Cl10 0.080(19) 0.092(15) 0.13(2) 0.008(13) 0.005(16) 0.005(18)
Cl11 0.047(10) 0.26(4) 0.022(7) -0.063(16) -0.001(7) 0.039(13)
Cl12 0.030(10) 0.126(16) 0.079(15) -0.003(10) 0.031(9) 0.036(12)
O1 0.0489(17) 0.070(2) 0.0509(16) -0.0018(17) 0.0171(14) 0.0238(17)
O2 0.0501(17) 0.059(2) 0.0707(19) 0.0014(17) 0.0361(15) 0.0072(18)
O3 0.0488(16) 0.049(2) 0.0569(17) -0.0041(15) 0.0234(14) -0.0170(16)
O4 0.0502(17) 0.0522(19) 0.073(2) -0.0110(18) 0.0246(15) -0.0053(19)
O5 0.0473(15) 0.0498(18) 0.0364(14) 0.0040(15) 0.0068(13) 0.0085(14)
O6 0.0514(18) 0.074(3) 0.0613(19) -0.0207(18) 0.0043(15) 0.0263(19)
O7 0.0422(17) 0.116(4) 0.079(2) 0.011(2) 0.0013(17) -0.052(3)
O8 0.0401(17) 0.060(2) 0.092(2) 0.0088(17) -0.0051(16) -0.020(2)
O9 0.0462(19) 0.063(2) 0.071(2) 0.0060(18) 0.0171(17) -0.006(2)
N1 0.0422(17) 0.0409(19) 0.0326(15) -0.0022(17) 0.0123(13) 0.0032(15)
N2 0.0404(18) 0.058(2) 0.0424(18) 0.0082(18) 0.0117(15) -0.0058(18)
C1 0.053(2) 0.034(2) 0.046(2) -0.005(2) 0.0213(19) 0.0036(19)
C2 0.045(2) 0.045(3) 0.047(2) -0.002(2) 0.0171(18) 0.009(2)
C3 0.042(2) 0.043(2) 0.043(2) 0.009(2) 0.0188(18) 0.008(2)
C4 0.063(3) 0.062(3) 0.059(3) -0.007(3) 0.031(2) -0.016(2)
C5 0.039(2) 0.042(2) 0.047(2) 0.006(2) 0.0209(19) 0.009(2)
C6 0.0349(18) 0.039(2) 0.0392(19) 0.0034(19) 0.0121(15) 0.0062(19)
C7 0.055(2) 0.040(2) 0.040(2) -0.006(2) 0.0079(19) 0.005(2)
C8 0.044(2) 0.046(3) 0.036(2) -0.005(2) 0.0052(17) 0.005(2)
C9 0.063(3) 0.045(3) 0.040(2) -0.001(2) 0.012(2) 0.007(2)
C10 0.077(3) 0.050(3) 0.050(3) -0.003(3) -0.001(2) 0.013(2)
C11 0.086(4) 0.090(5) 0.063(3) -0.011(4) 0.018(3) 0.034(4)
C12 0.094(5) 0.143(8) 0.076(4) -0.002(5) 0.049(4) 0.035(5)
C13 0.065(3) 0.090(4) 0.066(3) 0.014(3) 0.027(3) 0.017(3)
C14 0.034(2) 0.055(3) 0.047(2) -0.007(2) 0.0145(18) -0.009(2)
C15 0.0303(17) 0.048(2) 0.0409(19) -0.005(2) 0.0091(15) -0.001(2)
C16 0.062(3) 0.050(3) 0.043(2) -0.011(2) 0.012(2) 0.001(2)
C17 0.048(2) 0.053(3) 0.033(2) 0.005(2) 0.0045(18) 0.006(2)
C18 0.064(3) 0.053(3) 0.034(2) -0.007(3) 0.0045(19) 0.004(2)
C19 0.093(4) 0.051(3) 0.040(2) -0.006(3) -0.005(2) -0.001(3)
C20 0.113(5) 0.069(4) 0.051(3) 0.029(4) 0.002(3) -0.011(3)
C21 0.082(4) 0.122(6) 0.052(3) 0.017(5) 0.020(3) -0.013(4)
C22 0.057(3) 0.084(4) 0.051(3) 0.005(3) 0.013(2) 0.001(3)

loop_
_atom_type_symbol
_atom_type_description
_atom_type_scat_dispersion_real
_atom_type_scat_dispersion_imag
_atom_type_scat_source
C C 0.0033 0.0016 'International Tables Vol C Tables 4.2.6.8 and 6.1.1.4'
H H 0.0000 0.0000 'International Tables Vol C Tables 4.2.6.8 and 6.1.1.4'
Cl Cl 0.1484 0.1585 'International Tables Vol C Tables 4.2.6.8 and 6.1.1.4'
N N 0.0061 0.0033 'International Tables Vol C Tables 4.2.6.8 and 6.1.1.4'
O O 0.0106 0.0060 'International Tables Vol C Tables 4.2.6.8 and 6.1.1.4'

loop_
_geom_angle_atom_site_label_1
_geom_angle_atom_site_label_2
_geom_angle_atom_site_label_3
_geom_angle
_geom_angle_publ_flag
C5 O6 H6 109.5 ?
C14 O8 H8 109.5 ?
H9A O9 H9B 105(6) ?
C6 N1 H1A 109.5 ?
C6 N1 H1B 109.5 ?
H1A N1 H1B 109.5 ?
C6 N1 H1C 109.5 ?
H1A N1 H1C 109.5 ?
H1B N1 H1C 109.5 ?
C15 N2 H2A 109.5 ?
C15 N2 H2B 109.5 ?
H2A N2 H2B 109.5 ?
C15 N2 H2C 109.5 ?
H2A N2 H2C 109.5 ?
H2B N2 H2C 109.5 ?
O2 C1 O1 127.3(4) ?
O2 C1 C2 117.8(4) y
O1 C1 C2 114.9(3) y
C1 C2 Cl1 111.2(3) ?
C1 C2 Cl3 107.0(3) ?
Cl1 C2 Cl3 109.4(2) ?
C1 C2 Cl2 112.1(3) ?
Cl1 C2 Cl2 108.0(3) ?
Cl3 C2 Cl2 109.0(2) ?
O4 C3 O3 127.8(4) ?
O4 C3 C4 115.8(4) y
O3 C3 C4 116.4(3) y
C3 C4 Cl9 108.8(4) ?
C3 C4 Cl8 109.8(3) ?
Cl9 C4 Cl8 109.6(3) ?
C3 C4 Cl10 116.4(13) ?
C3 C4 Cl11 112.6(7) ?
Cl10 C4 Cl11 104.1(8) ?
C3 C4 Cl7 107.8(3) ?
Cl9 C4 Cl7 110.0(3) ?
Cl8 C4 Cl7 110.8(3) ?
C3 C4 Cl5 108.8(3) ?
C3 C4 Cl12 109.4(8) ?
Cl10 C4 Cl12 106.4(9) ?
Cl11 C4 Cl12 107.4(6) ?
C3 C4 Cl4 113.6(3) ?
Cl5 C4 Cl4 107.4(3) ?
C3 C4 Cl6 111.4(3) ?
Cl5 C4 Cl6 108.2(2) ?
Cl4 C4 Cl6 107.3(2) ?
O5 C5 O6 125.3(4) ?
O5 C5 C6 121.8(4) y
O6 C5 C6 113.0(3) y
N1 C6 C7 112.8(3) ?
N1 C6 C5 106.6(3) ?
C7 C6 C5 112.9(4) ?
N1 C6 H6A 108.1 ?
C7 C6 H6A 108.1 ?
C5 C6 H6A 108.1 ?
C8 C7 C6 114.5(4) ?
C8 C7 H7A 108.6 ?
C6 C7 H7A 108.6 ?
C8 C7 H7B 108.6 ?
C6 C7 H7B 108.6 ?
H7A C7 H7B 107.6 ?
C13 C8 C9 118.2(4) ?
C13 C8 C7 119.9(5) ?
C9 C8 C7 121.8(4) ?
C10 C9 C8 121.2(5) ?
C10 C9 H9 119.4 ?
C8 C9 H9 119.4 ?
C11 C10 C9 120.1(6) ?
C11 C10 H10 120.0 ?
C9 C10 H10 120.0 ?
C10 C11 C12 119.7(6) ?
C10 C11 H11 120.2 ?
C12 C11 H11 120.2 ?
C11 C12 C13 121.2(6) ?
C11 C12 H12 119.4 ?
C13 C12 H12 119.4 ?
C8 C13 C12 119.5(6) ?
C8 C13 H13 120.2 ?
C12 C13 H13 120.2 ?
O7 C14 O8 124.8(5) ?
O7 C14 C15 122.9(4) y
O8 C14 C15 112.2(3) y
N2 C15 C14 108.0(3) ?
N2 C15 C16 111.8(3) ?
C14 C15 C16 110.4(4) ?
N2 C15 H15 108.8 ?
C14 C15 H15 108.8 ?
C16 C15 H15 108.8 ?
C17 C16 C15 115.7(4) ?
C17 C16 H16A 108.3 ?
C15 C16 H16A 108.3 ?
C17 C16 H16B 108.3 ?
C15 C16 H16B 108.3 ?
H16A C16 H16B 107.4 ?
C18 C17 C22 118.2(5) ?
C18 C17 C16 121.6(4) ?
C22 C17 C16 119.9(5) ?
C19 C18 C17 122.1(5) ?
C19 C18 H18 119.0 ?
C17 C18 H18 119.0 ?
C18 C19 C20 119.2(6) ?
C18 C19 H19 120.4 ?
C20 C19 H19 120.4 ?
C21 C20 C19 119.8(6) ?
C21 C20 H20 120.1 ?
C19 C20 H20 120.1 ?
C20 C21 C22 120.9(6) ?
C20 C21 H21 119.5 ?
C22 C21 H21 119.5 ?
C21 C22 C17 119.8(6) ?
C21 C22 H22 120.1 ?
C17 C22 H22 120.1 ?

loop_
_geom_bond_atom_site_label_1
_geom_bond_atom_site_label_2
_geom_bond_site_symmetry_2
_geom_bond_distance
_geom_bond_publ_flag
Cl1 C2 . 1.752(4) ?
Cl2 C2 . 1.765(5) ?
Cl3 C2 . 1.769(5) ?
Cl4 C4 . 1.731(3) ?
Cl5 C4 . 1.729(3) ?
Cl6 C4 . 1.732(3) ?
Cl7 C4 . 1.728(3) ?
Cl8 C4 . 1.725(3) ?
Cl9 C4 . 1.725(3) ?
Cl10 C4 . 1.726(3) ?
Cl11 C4 . 1.728(4) ?
Cl12 C4 . 1.729(3) ?
O1 C1 . 1.251(5) y
O2 C1 . 1.230(5) y
O3 C3 . 1.242(5) y
O4 C3 . 1.225(5) y
O5 C5 . 1.210(5) y
O6 C5 . 1.300(5) y
O6 H6 . 0.82 ?
O7 C14 . 1.194(5) y
O8 C14 . 1.294(5) y
O8 H8 . 0.82 ?
O9 H9A . 0.82(4) ?
O9 H9B . 0.82(4) ?
N1 C6 . 1.491(5) ?
N1 H1A . 0.89 ?
N1 H1B . 0.89 ?
N1 H1C . 0.89 ?
N2 C15 . 1.488(5) ?
N2 H2A . 0.89 ?
N2 H2B . 0.89 ?
N2 H2C . 0.89 ?
C1 C2 . 1.553(5) ?
C3 C4 . 1.571(6) ?
C5 C6 . 1.526(5) ?
C6 C7 . 1.520(5) ?
C6 H6A . 0.98 ?
C7 C8 . 1.509(6) ?
C7 H7A . 0.97 ?
C7 H7B . 0.97 ?
C8 C13 . 1.374(6) ?
C8 C9 . 1.384(6) ?
C9 C10 . 1.374(6) ?
C9 H9 . 0.93 ?
C10 C11 . 1.350(8) ?
C10 H10 . 0.93 ?
C11 C12 . 1.359(10) ?
C11 H11 . 0.93 ?
C12 C13 . 1.385(9) ?
C12 H12 . 0.93 ?
C13 H13 . 0.93 ?
C14 C15 . 1.510(6) ?
C15 C16 . 1.526(5) ?
C15 H15 . 0.98 ?
C16 C17 . 1.502(6) ?
C16 H16A . 0.97 ?
C16 H16B . 0.97 ?
C17 C18 . 1.377(7) ?
C17 C22 . 1.389(6) ?
C18 C19 . 1.368(7) ?
C18 H18 . 0.93 ?
C19 C20 . 1.383(8) ?
C19 H19 . 0.93 ?
C20 C21 . 1.363(10) ?
C20 H20 . 0.93 ?
C21 C22 . 1.381(9) ?
C21 H21 . 0.93 ?
C22 H22 . 0.93 ?

loop_
_geom_hbond_atom_site_label_D
_geom_hbond_atom_site_label_H
_geom_hbond_atom_site_label_A
_geom_hbond_site_symmetry_A
_geom_hbond_distance_DH
_geom_hbond_distance_HA
_geom_hbond_distance_DA
_geom_hbond_angle_DHA
O6 H6 O1 1_545 0.82 1.83 2.642(4) 172
O8 H8 O9 1_545 0.82 1.69 2.507(5) 177
O9 H9A O1 . 0.82(4) 2.01(3) 2.760(4) 151(6)
O9 H9A Cl1 . 0.82(4) 2.98(5) 3.454(5) 120(4)
O9 H9B O3 . 0.82(4) 2.18(6) 2.786(5) 131(7)
O9 H9B Cl4 . 0.82(4) 2.80(8) 3.274(6) 118(7)
N1 H1A O3 3_545 0.89 2.09 2.971(5) 172
N1 H1B O2 . 0.89 2.12 2.984(4) 163
N1 H1B O7 3 0.89 2.40 2.869(5) 113
N1 H1C O4 3 0.89 2.02 2.814(5) 147
N2 H2A O2 3_445 0.89 1.92 2.798(5) 171
N2 H2B O3 . 0.89 1.98 2.873(4) 177

loop_
_geom_torsion_atom_site_label_1
_geom_torsion_atom_site_label_2
_geom_torsion_atom_site_label_3
_geom_torsion_atom_site_label_4
_geom_torsion
_geom_torsion_publ_flag
O2 C1 C2 Cl1 -135.4(4) ?
O1 C1 C2 Cl1 45.8(5) ?
O2 C1 C2 Cl3 105.1(4) ?
O1 C1 C2 Cl3 -73.7(4) ?
O2 C1 C2 Cl2 -14.4(5) ?
O1 C1 C2 Cl2 166.8(3) ?
O4 C3 C4 Cl9 118.9(4) ?
O3 C3 C4 Cl9 -59.8(4) ?
O4 C3 C4 Cl8 -121.1(4) ?
O3 C3 C4 Cl8 60.2(4) ?
O4 C3 C4 Cl10 -80.7(4) ?
O3 C3 C4 Cl10 100.6(4) ?
O4 C3 C4 Cl11 39.3(5) ?
O3 C3 C4 Cl11 -139.4(4) ?
O4 C3 C4 Cl7 -0.4(4) ?
O3 C3 C4 Cl7 -179.1(4) ?
O4 C3 C4 Cl5 79.2(4) ?
O3 C3 C4 Cl5 -99.5(4) ?
O4 C3 C4 Cl12 158.7(4) ?
O3 C3 C4 Cl12 -20.0(4) ?
O4 C3 C4 Cl4 -161.3(4) ?
O3 C3 C4 Cl4 20.0(5) ?
O4 C3 C4 Cl6 -39.9(4) ?
O3 C3 C4 Cl6 141.4(4) ?
O5 C5 C6 N1 17.1(5) y
O6 C5 C6 N1 -163.8(3) y
O5 C5 C6 C7 141.5(4) ?
O6 C5 C6 C7 -39.5(5) ?
N1 C6 C7 C8 -55.2(5) y
C5 C6 C7 C8 -176.1(3) ?
C6 C7 C8 C13 127.5(5) y
C6 C7 C8 C9 -55.3(5) y
C13 C8 C9 C10 1.2(6) ?
C7 C8 C9 C10 -176.1(4) ?
C8 C9 C10 C11 -1.4(7) ?
C9 C10 C11 C12 0.7(9) ?
C10 C11 C12 C13 0.0(11) ?
C9 C8 C13 C12 -0.5(8) ?
C7 C8 C13 C12 176.8(5) ?
C11 C12 C13 C8 -0.1(10) ?
O7 C14 C15 N2 -4.4(6) y
O8 C14 C15 N2 173.8(4) y
O7 C14 C15 C16 118.1(5) ?
O8 C14 C15 C16 -63.7(5) ?
N2 C15 C16 C17 -65.2(5) y
C14 C15 C16 C17 174.5(4) ?
C15 C16 C17 C18 -51.3(6) y
C15 C16 C17 C22 134.9(4) y
C22 C17 C18 C19 0.3(7) ?
C16 C17 C18 C19 -173.7(4) ?
C17 C18 C19 C20 -0.2(7) ?
C18 C19 C20 C21 -0.6(8) ?
C19 C20 C21 C22 1.4(9) ?
C20 C21 C22 C17 -1.3(9) ?
C18 C17 C22 C21 0.5(7) ?
C16 C17 C22 C21 174.5(5) ?
